data_2007660
loop_
_publ_author_name
'Hashioka, Miho'
'Sakai, Ken'
'Tsubomura, Taro'

_publ_section_title
;Bis[\m-methylenebis(dicyclohexylphosphine)-<i>P</i>:<i>P</i>']bis[chloropalladium(I)](<i>Pd</i>---<i>Pd</i>)
 Diacetonitrile Solvate
;
_journal_issue 9
_journal_name_full 'Acta Crystallographica Section C'
_journal_page_first 1244
_journal_page_last 1247
_journal_paper_doi 10.1107/S0108270198004521
_journal_volume 54
_journal_year 1998
_chemical_formula_iupac '[Pd2 Cl2 (C25 H46 P2)2].2C2 H3 N'
_chemical_formula_moiety 'Pd2 Cl2 P4 C50 H92,2(C2 H3 N)'
_chemical_formula_sum 'C54 H98 Cl2 N2 P4 Pd2'
_chemical_formula_weight 1183.0
_chemical_name_systematic
;
Bis[\m-methylenebis(dicyclohexylphosphine)-
P:P']bis[chloropalladium(I)](Pd---Pd)
Bis(acetonitrile) Solvate
;
_space_group_IT_number 14
_symmetry_cell_setting monoclinic
_symmetry_space_group_name_Hall '-P 2yn'
_symmetry_space_group_name_H-M 'P 1 21/n 1'
_atom_type_scat_source IntTabC
_audit_creation_method SHELXL
_cell_angle_alpha 90.00
_cell_angle_beta 90.44(2)
_cell_angle_gamma 90.00
_cell_formula_units_Z 4
_cell_length_a 28.021(5)
_cell_length_b 17.118(4)
_cell_length_c 12.110(2)
_cell_measurement_reflns_used 25
_cell_measurement_temperature 295(2)
_cell_measurement_theta_max 29.84
_cell_measurement_theta_min 28.74
_cell_volume 5809(2)
_computing_cell_refinement 'MSC/AFC Diffractometer Control Software'
_computing_data_collection
;  MSC/AFC Diffractometer Control Software (Molecular Structure Corporation,
1994a)
;
_computing_data_reduction 'PROCESS in TEXSAN (Molecular Structure Corporation, 1994b)'
_computing_molecular_graphics 'ORTEX (McArdle, 1995)'
_computing_structure_refinement 'SHELXL93 (Sheldrick, 1993)'
_computing_structure_solution 'SAPI91 (Fan, 1991)'
_diffrn_ambient_temperature 293(2)
_diffrn_measurement_device_type 'Rigaku AFC5S'
_diffrn_measurement_method \w/2\q
_diffrn_radiation_monochromator graphite
_diffrn_radiation_source 'fine-focus sealed tube'
_diffrn_radiation_type MoK\a
_diffrn_radiation_wavelength 0.71069
_diffrn_reflns_av_R_equivalents 0.04
_diffrn_reflns_av_sigmaI/netI 0.1110
_diffrn_reflns_limit_h_max 39
_diffrn_reflns_limit_h_min 0
_diffrn_reflns_limit_k_max 24
_diffrn_reflns_limit_k_min 0
_diffrn_reflns_limit_l_max 17
_diffrn_reflns_limit_l_min -17
_diffrn_reflns_number 17784
_diffrn_reflns_theta_max 30
_diffrn_reflns_theta_min 1.83
_diffrn_standards_decay_% 3.8
_diffrn_standards_interval_count 150
_diffrn_standards_number 3
_exptl_absorpt_coefficient_mu 0.856
_exptl_absorpt_correction_T_max 0.84
_exptl_absorpt_correction_T_min 0.70
_exptl_absorpt_correction_type psi-scan
_exptl_absorpt_process_details '(North et al., 1968)'
_exptl_crystal_colour red
_exptl_crystal_density_diffrn 1.353
_exptl_crystal_density_method 'not measured'
_exptl_crystal_description prism
_exptl_crystal_F_000 2488
_exptl_crystal_size_max 0.5
_exptl_crystal_size_mid 0.3
_exptl_crystal_size_min 0.2
_refine_diff_density_max 1.154
_refine_diff_density_min -1.031
_refine_ls_extinction_coef 0.00047(8)
_refine_ls_extinction_method 'SHELXL93 (Sheldrick, 1993)'
_refine_ls_goodness_of_fit_all 1.034
_refine_ls_goodness_of_fit_obs 1.069
_refine_ls_hydrogen_treatment constr
_refine_ls_matrix_type full
_refine_ls_number_parameters 552
_refine_ls_number_reflns 16865
_refine_ls_number_restraints 0
_refine_ls_restrained_S_all 1.183
_refine_ls_restrained_S_obs 1.183
_refine_ls_R_factor_all 0.160
_refine_ls_R_factor_obs .064
_refine_ls_shift/esd_max 0.029
_refine_ls_shift/esd_mean 0.000
_refine_ls_structure_factor_coef Fsqd
_refine_ls_weighting_details 'w = 1/[\s^2^(Fo^2^)+(0.0410P)^2^+15.4P] where P=(Fo^2^+2Fc^2^)/3'
_refine_ls_weighting_scheme calc
_refine_ls_wR_factor_all 0.184
_refine_ls_wR_factor_obs .121
_reflns_number_gt 9124
_reflns_number_total 16930
_reflns_threshold_expression I>2\s(I)
_cod_data_source_file oa1051.cif
_cod_data_source_block dcpm
_cod_depositor_comments
;
The following automatic conversions were performed:

'_exptl_absorpt_correction_type' value '\y scan' was replaced with
the value 'psi-scan' as specified in the replacement file
'src/cod-tools/trunk/data/replacement-values/replacement_values.lst'.

Automatic conversion script
Id: cif_fix_values 5376 2017-05-30 11:51:03Z andrius 
;
_cod_original_sg_symbol_H-M 'P 21/n'
_cod_database_code 2007660
_cod_database_fobs_code 2007660

loop_
_symmetry_equiv_pos_as_xyz
'x, y, z'
'-x+1/2, y+1/2, -z+1/2'
'-x, -y, -z'
'x-1/2, -y-1/2, z-1/2'

loop_
_atom_site_aniso_label
_atom_site_aniso_U_11
_atom_site_aniso_U_22
_atom_site_aniso_U_33
_atom_site_aniso_U_12
_atom_site_aniso_U_13
_atom_site_aniso_U_23
Pd1 .0310(2) .0315(2) .0393(2) .0012(2) .0016(2) .0068(2)
Pd2 .0403(2) .0318(2) .0344(2) -.0046(2) .0028(2) .0020(2)
Cl1 .0714(13) .0766(13) .0652(12) -.0200(10) .0174(10) .0170(10)
Cl2 .0373(9) .0574(11) .122(2) -.0022(8) .0049(10) .0416(11)
P1 .0350(8) .0343(8) .0530(10) -.0047(6) -.0016(7) -.0009(7)
P2 .0327(8) .0304(7) .0409(8) .0007(6) -.0025(6) .0029(6)
P3 .0519(9) .0332(8) .0311(7) .0097(7) .0066(7) .0058(6)
P4 .0390(8) .0309(7) .0352(7) .0041(6) .0017(6) .0033(6)
N1 .114(8) .219(13) .142(10) .017(8) -.023(7) -.065(9)
C1 .039(3) .040(3) .056(4) .001(3) -.011(3) -.001(3)
C2 .047(4) .042(3) .048(4) -.001(3) -.009(3) -.005(3)
C3 .063(4) .049(4) .051(4) .001(3) -.003(3) .000(3)
C4 .080(6) .079(6) .060(5) .003(5) .004(4) -.003(4)
C5 .081(6) .075(6) .081(6) .003(5) .000(5) -.026(5)
C6 .077(6) .056(5) .084(6) .004(4) -.004(5) -.025(4)
C7 .061(5) .045(4) .074(5) -.012(3) -.001(4) -.005(4)
C8 .039(4) .041(4) .084(5) -.005(3) .008(3) -.003(3)
C9 .036(4) .089(6) .121(7) -.007(4) -.001(4) .019(5)
C10 .035(4) .125(9) .174(11) -.012(5) -.007(6) .038(8)
C11 .046(6) .084(7) .279(18) .012(5) .052(8) .063(9)
C12 .075(6) .067(6) .180(11) -.004(5) .075(7) -.010(6)
C13 .066(5) .049(4) .128(8) -.006(4) .042(5) -.015(5)
C14 .040(3) .034(3) .043(3) .004(2) -.002(3) .009(3)
C15 .050(4) .052(4) .068(5) .015(3) -.006(3) .013(3)
C16 .081(6) .050(4) .071(5) .016(4) -.005(4) .021(4)
C17 .137(9) .077(6) .059(5) .017(6) -.016(5) .026(5)
C18 .114(7) .071(5) .048(4) .010(5) .018(4) .014(4)
C19 .081(5) .053(4) .044(4) .006(4) .004(4) .005(3)
C20 .037(3) .038(3) .044(3) .004(3) .000(3) .002(3)
C21 .056(4) .042(3) .048(4) -.001(3) .005(3) .003(3)
C22 .072(5) .064(5) .042(4) .006(4) .008(3) .003(3)
C23 .111(7) .060(5) .056(5) .010(5) .016(5) -.009(4)
C24 .097(6) .045(4) .067(5) -.001(4) .009(4) -.006(4)
C25 .067(5) .039(3) .050(4) -.002(3) .010(3) -.005(3)
C26 .060(4) .041(3) .038(3) .014(3) .005(3) .005(3)
C27 .100(6) .037(4) .042(4) -.015(4) .015(4) .001(3)
C28 .075(5) .055(4) .040(3) -.006(4) .004(3) .007(3)
C29 .159(11) .149(11) .047(5) -.051(9) .037(6) -.019(6)
C30 .34(2) .098(9) .061(7) .024(12) .019(10) -.017(6)
C31 .178(11) .056(5) .064(6) .016(6) -.017(6) -.023(4)
C32 .39(2) .054(6) .057(6) -.053(9) .051(9) -.015(5)
C33 .046(4) .047(3) .034(3) .008(3) -.007(3) .000(3)
C34 .058(4) .066(5) .044(4) .016(4) .006(3) -.011(3)
C35 .070(5) .105(7) .059(5) .027(5) -.002(4) -.028(5)
C36 .078(6) .138(9) .055(5) .030(6) -.015(4) -.035(5)
C37 .070(5) .133(8) .055(5) .025(6) -.025(4) -.028(5)
C38 .068(5) .102(6) .042(4) .033(5) -.008(4) -.011(4)
C39 .036(3) .042(3) .054(4) .003(3) -.005(3) .002(3)
C40 .081(6) .057(5) .068(5) .003(4) -.020(4) -.015(4)
C41 .099(7) .087(7) .131(9) -.005(6) -.048(7) -.040(6)
C42 .084(7) .119(10) .216(14) -.004(7) -.088(9) -.014(10)
C43 .044(5) .093(7) .199(13) .010(5) -.037(6) -.003(8)
C44 .040(4) .060(5) .124(7) .013(3) -.013(4) -.005(5)
C45 .091(6) .036(3) .062(4) .016(4) .036(4) .015(3)
C46 .123(8) .033(4) .110(7) -.003(4) .063(6) .006(4)
C47 .203(13) .037(5) .183(12) -.001(7) .128(11) .010(6)
C48 .247(17) .054(6) .276(19) .069(9) .181(15) .090(10)
C49 .235(16) .105(9) .166(12) .088(10) .088(11) .112(9)
C50 .146(10) .081(6) .103(7) .051(6) .014(7) .056(6)
C51 .073(6) .114(9) .094(8) -.004(6) .005(6) -.016(7)
C52 .166(12) .113(9) .107(9) -.025(8) .058(8) -.023(7)

loop_
_atom_site_label
_atom_site_fract_x
_atom_site_fract_y
_atom_site_fract_z
_atom_site_U_iso_or_equiv
_atom_site_thermal_displace_type
_atom_site_calc_flag
_atom_site_refinement_flags
_atom_site_occupancy
_atom_site_disorder_group
_atom_site_type_symbol
Pd1 .82662(2) .19405(2) .27720(4) .03392(11) Uani d . 1 . Pd
Pd2 .88405(2) .29461(2) .17885(3) .03548(12) Uani d . 1 . Pd
Cl1 .93971(7) .35953(12) .0548(2) .0710(5) Uani d . 1 . Cl
Cl2 .77687(6) .08391(11) .3288(2) .0723(6) Uani d . 1 . Cl
P1 .94417(6) .26781(9) .30544(14) .0408(4) Uani d . 1 . P
P2 .89241(5) .11432(8) .30933(12) .0347(3) Uani d . 1 . P
P3 .82055(6) .33089(9) .06556(12) .0387(4) Uani d . 1 . P
P4 .76202(5) .27809(8) .25650(12) .0350(3) Uani d . 1 . P
N1 .9806(4) .1655(8) .6613(10) .158(5) Uani d . 1 . N
C1 .9464(2) .1667(3) .3542(5) .045(2) Uani d . 1 . C
H1A .9487(2) .1659(3) .4341(5) .054 Uiso calc R 1 . H
H1B .9744(2) .1410(3) .3249(5) .054 Uiso calc R 1 . H
C2 .9391(2) .3265(3) .4326(5) .046(2) Uani d . 1 . C
H2 .9675(2) .3156(3) .4778(5) .055 Uiso calc R 1 . H
C3 .8961(2) .3062(4) .5014(5) .054(2) Uani d . 1 . C
H3A .8981(2) .2518(4) .5238(5) .065 Uiso calc R 1 . H
H3B .8674(2) .3124(4) .4570(5) .065 Uiso calc R 1 . H
C4 .8925(3) .3574(5) .6039(6) .073(2) Uani d . 1 . C
H4A .8632(3) .3452(5) .6427(6) .088 Uiso calc R 1 . H
H4B .9191(3) .3463(5) .6531(6) .088 Uiso calc R 1 . H
C5 .8928(3) .4436(5) .5739(7) .079(2) Uani d . 1 . C
H5A .8641(3) .4558(5) .5318(7) .095 Uiso calc R 1 . H
H5B .8924(3) .4745(5) .6409(7) .095 Uiso calc R 1 . H
C6 .9359(3) .4648(4) .5073(7) .072(2) Uani d . 1 . C
H6A .9644(3) .4587(4) .5525(7) .087 Uiso calc R 1 . H
H6B .9337(3) .5192(4) .4851(7) .087 Uiso calc R 1 . H
C7 .9399(3) .4137(4) .4050(6) .060(2) Uani d . 1 . C
H7A .9693(3) .4259(4) .3672(6) .072 Uiso calc R 1 . H
H7B .9136(3) .4254(4) .3551(6) .072 Uiso calc R 1 . H
C8 1.0061(2) .2867(4) .2578(6) .055(2) Uani d . 1 . C
H8 1.0057(2) .3394(4) .2262(6) .066 Uiso calc R 1 . H
C9 1.0445(2) .2877(5) .3479(8) .082(3) Uani d . 1 . C
H9A 1.0459(2) .2370(5) .3836(8) .099 Uiso calc R 1 . H
H9B 1.0363(2) .3263(5) .4033(8) .099 Uiso calc R 1 . H
C10 1.0935(3) .3074(7) .2990(10) .111(4) Uani d . 1 . C
H10A 1.0932(3) .3609(7) .2725(10) .134 Uiso calc R 1 . H
H10B 1.1177(3) .3035(7) .3565(10) .134 Uiso calc R 1 . H
C11 1.1066(3) .2534(6) .2048(13) .136(6) Uani d . 1 . C
H11A 1.1366(3) .2701(6) .1732(13) .163 Uiso calc R 1 . H
H11B 1.1107(3) .2007(6) .2327(13) .163 Uiso calc R 1 . H
C12 1.0686(3) .2541(5) .1177(10) .107(4) Uani d . 1 . C
H12A 1.0774(3) .2180(5) .0596(10) .128 Uiso calc R 1 . H
H12B 1.0668(3) .3060(5) .0857(10) .128 Uiso calc R 1 . H
C13 1.0193(3) .2313(4) .1621(8) .081(3) Uani d . 1 . C
H13A 1.0199(3) .1777(4) .1882(8) .097 Uiso calc R 1 . H
H13B .9956(3) .2352(4) .1036(8) .097 Uiso calc R 1 . H
C14 .8866(2) .0381(3) .4174(5) .0394(13) Uani d . 1 . C
H14 .8620(2) .0015(3) .3915(5) .047 Uiso calc R 1 . H
C15 .9323(2) -.0097(4) .4350(6) .057(2) Uani d . 1 . C
H15A .9425(2) -.0313(4) .3650(6) .068 Uiso calc R 1 . H
H15B .9575(2) .0243(4) .4624(6) .068 Uiso calc R 1 . H
C16 .9244(3) -.0757(4) .5168(6) .067(2) Uani d . 1 . C
H16A .9011(3) -.1120(4) .4869(6) .081 Uiso calc R 1 . H
H16B .9540(3) -.1037(4) .5288(6) .081 Uiso calc R 1 . H
C17 .9067(4) -.0432(5) .6254(7) .091(3) Uani d . 1 . C
H17A .9313(4) -.0107(5) .6584(7) .109 Uiso calc R 1 . H
H17B .9003(4) -.0860(5) .6757(7) .109 Uiso calc R 1 . H
C18 .8613(3) .0049(5) .6088(6) .078(2) Uani d . 1 . C
H18A .8514(3) .0261(5) .6792(6) .093 Uiso calc R 1 . H
H18B .8360(3) -.0288(5) .5815(6) .093 Uiso calc R 1 . H
C19 .8690(3) .0718(4) .5271(5) .059(2) Uani d . 1 . C
H19A .8924(3) .1081(4) .5566(5) .071 Uiso calc R 1 . H
H19B .8393(3) .0997(4) .5154(5) .071 Uiso calc R 1 . H
C20 .9131(2) .0582(3) .1873(5) .0397(13) Uani d . 1 . C
H20 .9464(2) .0431(3) .2016(5) .048 Uiso calc R 1 . H
C21 .9125(2) .1071(4) .0812(5) .048(2) Uani d . 1 . C
H21A .8798(2) .1208(4) .0626(5) .058 Uiso calc R 1 . H
H21B .9301(2) .1551(4) .0934(5) .058 Uiso calc R 1 . H
C22 .9343(3) .0629(4) -.0142(5) .059(2) Uani d . 1 . C
H22A .9679(3) .0536(4) .0015(5) .071 Uiso calc R 1 . H
H22B .9322(3) .0944(4) -.0805(5) .071 Uiso calc R 1 . H
C23 .9094(3) -.0150(4) -.0343(6) .075(2) Uani d . 1 . C
H23A .8773(3) -.0057(4) -.0616(6) .091 Uiso calc R 1 . H
H23B .9265(3) -.0442(4) -.0901(6) .091 Uiso calc R 1 . H
C24 .9073(3) -.0626(4) .0711(6) .069(2) Uani d . 1 . C
H24A .9393(3) -.0784(4) .0921(6) .083 Uiso calc R 1 . H
H24B .8887(3) -.1095(4) .0576(6) .083 Uiso calc R 1 . H
C25 .8849(2) -.0169(4) .1662(5) .052(2) Uani d . 1 . C
H25A .8521(2) -.0040(4) .1479(5) .062 Uiso calc R 1 . H
H25B .8850(2) -.0487(4) .2325(5) .062 Uiso calc R 1 . H
C26 .7647(2) .3464(4) .1395(5) .046(2) Uani d . 1 . C
H26A .7378(2) .3376(4) .0901(5) .055 Uiso calc R 1 . H
H26B .7631(2) .3997(4) .1661(5) .055 Uiso calc R 1 . H
C27 .7512(3) .3424(4) .3762(5) .060(2) Uani d . 1 . C
H27 .7184(3) .3579(4) .3581(5) .072 Uiso calc R 1 . H
C28 .7410(3) .2955(4) .4794(5) .057(2) Uani d . 1 . C
H28A .7691(3) .2655(4) .4993(5) .068 Uiso calc R 1 . H
H28B .7153(3) .2591(4) .4641(5) .068 Uiso calc R 1 . H
C29 .7271(4) .3478(7) .5768(7) .118(4) Uani d . 1 . C
H29A .6927(4) .3539(7) .5744(7) .142 Uiso calc R 1 . H
H29B .7347(4) .3194(7) .6441(7) .142 Uiso calc R 1 . H
C30 .7462(6) .4195(7) .5865(8) .165(7) Uani d . 1 . C
H30A .7765(6) .4144(7) .6253(8) .198 Uiso calc R 1 . H
H30B .7254(6) .4504(7) .6329(8) .198 Uiso calc R 1 . H
C31 .7547(4) .4638(5) .4840(7) .099(3) Uani d . 1 . C
H31A .7790(4) .5028(5) .4984(7) .119 Uiso calc R 1 . H
H31B .7256(4) .4911(5) .4637(7) .119 Uiso calc R 1 . H
C32 .7702(6) .4140(5) .3871(7) .166(7) Uani d . 1 . C
H32A .7631(6) .4429(5) .3200(7) .200 Uiso calc R 1 . H
H32B .8046(6) .4082(5) .3916(7) .200 Uiso calc R 1 . H
C33 .8068(2) .2559(4) -.0402(5) .0423(14) Uani d . 1 . C
H33 .8028(2) .2072(4) .0013(5) .051 Uiso calc R 1 . H
C34 .8499(2) .2418(4) -.1134(5) .056(2) Uani d . 1 . C
H34A .8780(2) .2338(4) -.0673(5) .067 Uiso calc R 1 . H
H34B .8554(2) .2876(4) -.1587(5) .067 Uiso calc R 1 . H
C35 .8427(3) .1707(5) -.1878(6) .078(2) Uani d . 1 . C
H35A .8693(3) .1667(5) -.2383(6) .093 Uiso calc R 1 . H
H35B .8424(3) .1239(5) -.1428(6) .093 Uiso calc R 1 . H
C36 .7963(3) .1757(6) -.2541(6) .090(3) Uani d . 1 . C
H36A .7985(3) .2180(6) -.3071(6) .108 Uiso calc R 1 . H
H36B .7916(3) .1274(6) -.2948(6) .108 Uiso calc R 1 . H
C37 .7542(3) .1895(6) -.1789(6) .086(3) Uani d . 1 . C
H37A .7253(3) .1942(6) -.2229(6) .103 Uiso calc R 1 . H
H37B .7506(3) .1452(6) -.1297(6) .103 Uiso calc R 1 . H
C38 .7614(3) .2632(5) -.1114(6) .071(2) Uani d . 1 . C
H38A .7340(3) .2715(5) -.0643(6) .085 Uiso calc R 1 . H
H38B .7642(3) .3077(5) -.1604(6) .085 Uiso calc R 1 . H
C39 .7037(2) .2282(4) .2369(5) .0441(14) Uani d . 1 . C
H39 .6994(2) .1944(4) .3013(5) .053 Uiso calc R 1 . H
C40 .7045(3) .1748(4) .1366(6) .069(2) Uani d . 1 . C
H40A .7306(3) .1379(4) .1439(6) .082 Uiso calc R 1 . H
H40B .7097(3) .2056(4) .0706(6) .082 Uiso calc R 1 . H
C41 .6573(3) .1301(6) .1252(9) .106(4) Uani d . 1 . C
H41A .6536(3) .0951(6) .1877(9) .127 Uiso calc R 1 . H
H41B .6577(3) .0987(6) .0585(9) .127 Uiso calc R 1 . H
C42 .6148(4) .1870(7) .1204(12) .140(5) Uani d . 1 . C
H42A .6170(4) .2188(7) .0543(12) .168 Uiso calc R 1 . H
H42B .5853(4) .1577(7) .1168(12) .168 Uiso calc R 1 . H
C43 .6146(3) .2383(6) .2192(11) .112(4) Uani d . 1 . C
H43A .6092(3) .2068(6) .2844(11) .135 Uiso calc R 1 . H
H43B .5885(3) .2753(6) .2126(11) .135 Uiso calc R 1 . H
C44 .6610(2) .2826(4) .2331(8) .075(2) Uani d . 1 . C
H44A .6599(2) .3127(4) .3009(8) .090 Uiso calc R 1 . H
H44B .6645(2) .3189(4) .1722(8) .090 Uiso calc R 1 . H
C45 .8305(3) .4257(4) -.0048(6) .063(2) Uani d . 1 . C
H45 .8589(3) .4191(4) -.0504(6) .075 Uiso calc R 1 . H
C46 .8426(3) .4870(4) .0804(7) .089(3) Uani d . 1 . C
H46A .8693(3) .4694(4) .1255(7) .106 Uiso calc R 1 . H
H46B .8155(3) .4955(4) .1282(7) .106 Uiso calc R 1 . H
C47 .8558(5) .5639(5) .0219(10) .140(6) Uani d . 1 . C
H47A .8625(5) .6035(5) .0772(10) .168 Uiso calc R 1 . H
H47B .8847(5) .5560(5) -.0203(10) .168 Uiso calc R 1 . H
C48 .8174(6) .5928(6) -.0535(14) .191(9) Uani d . 1 . C
H48A .7891(6) .6051(6) -.0113(14) .229 Uiso calc R 1 . H
H48B .8278(6) .6399(6) -.0906(14) .229 Uiso calc R 1 . H
C49 .8063(5) .5316(7) -.1356(11) .168(7) Uani d . 1 . C
H49A .8344(5) .5222(7) -.1802(11) .202 Uiso calc R 1 . H
H49B .7811(5) .5500(7) -.1842(11) .202 Uiso calc R 1 . H
C50 .7907(4) .4542(5) -.0821(8) .110(4) Uani d . 1 . C
H50A .7616(4) .4621(5) -.0408(8) .132 Uiso calc R 1 . H
H50B .7845(4) .4154(5) -.1389(8) .132 Uiso calc R 1 . H
C51 .9848(4) .1986(7) .7368(9) .094(3) Uani d . 1 . C
C52 .9903(4) .2416(7) .8348(9) .128(4) Uani d . 1 . C
H52A .965(2) .230(4) .884(3) .192 Uiso calc R 1 . H
H52B .990(3) .2964(7) .8181(12) .192 Uiso calc R 1 . H
H52C 1.020(2) .228(4) .870(4) .192 Uiso calc R 1 . H
N2 .4492 -.0014 .3055 .142 Uiso d P .50 . N
C55 .4875 .0281 .3222 .176 Uiso d P .50 . C
C56 .5366 .0658 .3434 .168 Uiso d P .50 . C
H56A .5450 .0627 .4288 .100 Uiso d P .50 . H
H56B .5356 .1251 .3183 .100 Uiso d P .50 . H
H56C .5629 .0357 .2977 .100 Uiso d P .50 . H
N3 .4753 .0040 .3627 .102 Uiso d P .50 . N
C57 .5004 .0415 .3029 .114 Uiso d P .50 . C
C58 .5326 .0896 .2261 .096 Uiso d P .50 . C
H58A .5670 .0953 .2624 .100 Uiso d P .50 . H
H58B .5175 .1458 .2142 .100 Uiso d P .50 . H
H58C .5354 .0609 .1489 .100 Uiso d P .50 . H

loop_
_geom_angle_atom_site_label_1
_geom_angle_atom_site_label_2
_geom_angle_atom_site_label_3
_geom_angle
_geom_angle_publ_flag
P4 Pd1 P2 176.05(6) yes
P4 Pd1 Cl2 93.46(6) yes
P2 Pd1 Cl2 87.54(6) yes
P4 Pd1 Pd2 91.42(4) yes
P2 Pd1 Pd2 88.44(4) yes
Cl2 Pd1 Pd2 166.64(6) yes
P1 Pd2 P3 173.88(6) yes
P1 Pd2 Cl1 91.88(7) yes
P3 Pd2 Cl1 90.28(7) yes
P1 Pd2 Pd1 90.87(4) yes
P3 Pd2 Pd1 88.50(4) yes
Cl1 Pd2 Pd1 165.18(5) yes
C1 P1 C2 104.4(3) ?
C1 P1 C8 103.6(3) ?
C2 P1 C8 104.0(3) ?
C1 P1 Pd2 115.1(2) yes
C2 P1 Pd2 112.6(2) ?
C8 P1 Pd2 115.8(2) ?
C1 P2 C14 102.2(3) ?
C1 P2 C20 103.1(3) ?
C14 P2 C20 103.1(3) ?
C1 P2 Pd1 114.4(2) yes
C14 P2 Pd1 117.2(2) ?
C20 P2 Pd1 115.0(2) ?
C26 P3 C33 105.3(3) ?
C26 P3 C45 103.3(3) ?
C33 P3 C45 108.7(3) ?
C26 P3 Pd2 113.9(2) yes
C33 P3 Pd2 112.2(2) ?
C45 P3 Pd2 112.9(3) ?
C26 P4 C27 103.5(3) ?
C26 P4 C39 103.5(3) ?
C27 P4 C39 103.1(3) ?
C26 P4 Pd1 116.1(2) yes
C27 P4 Pd1 114.6(3) ?
C39 P4 Pd1 114.4(2) ?
P1 C1 P2 109.9(3) yes
C3 C2 C7 110.9(6) ?
C3 C2 P1 113.7(4) ?
C7 C2 P1 110.3(5) ?
C2 C3 C4 112.0(6) ?
C5 C4 C3 111.3(6) ?
C6 C5 C4 111.7(7) ?
C5 C6 C7 111.2(6) ?
C6 C7 C2 112.5(6) ?
C9 C8 C13 111.9(6) ?
C9 C8 P1 115.7(5) ?
C13 C8 P1 110.8(5) ?
C8 C9 C10 110.7(7) ?
C11 C10 C9 112.3(8) ?
C12 C11 C10 110.6(8) ?
C11 C12 C13 112.9(9) ?
C12 C13 C8 109.1(7) ?
C19 C14 C15 110.7(5) ?
C19 C14 P2 112.2(4) ?
C15 C14 P2 113.3(4) ?
C16 C15 C14 111.1(6) ?
C17 C16 C15 110.2(6) ?
C16 C17 C18 111.1(6) ?
C17 C18 C19 111.6(7) ?
C18 C19 C14 109.0(6) ?
C25 C20 C21 108.4(5) ?
C25 C20 P2 113.7(4) ?
C21 C20 P2 112.4(4) ?
C22 C21 C20 111.3(5) ?
C21 C22 C23 111.8(6) ?
C24 C23 C22 110.9(6) ?
C23 C24 C25 112.2(6) ?
C20 C25 C24 109.9(5) ?
P3 C26 P4 108.9(3) yes
C32 C27 C28 118.7(7) ?
C32 C27 P4 123.7(6) ?
C28 C27 P4 111.4(4) ?
C27 C28 C29 112.1(7) ?
C30 C29 C28 119.7(9) ?
C29 C30 C31 117.5(10) ?
C30 C31 C32 114.3(8) ?
C27 C32 C31 118.3(9) ?
C34 C33 C38 110.1(5) ?
C34 C33 P3 110.5(4) ?
C38 C33 P3 119.9(5) ?
C33 C34 C35 111.6(6) ?
C36 C35 C34 112.1(6) ?
C37 C36 C35 110.9(6) ?
C38 C37 C36 110.7(8) ?
C37 C38 C33 110.0(6) ?
C44 C39 C40 111.1(6) ?
C44 C39 P4 114.5(5) ?
C40 C39 P4 111.2(5) ?
C39 C40 C41 110.8(7) ?
C40 C41 C42 110.7(8) ?
C43 C42 C41 110.7(8) ?
C42 C43 C44 112.2(9) ?
C43 C44 C39 111.9(6) ?
C46 C45 C50 110.9(7) ?
C46 C45 P3 109.2(5) ?
C50 C45 P3 116.7(6) ?
C45 C46 C47 109.5(8) ?
C48 C47 C46 112.9(10) ?
C49 C48 C47 108.9(9) ?
C48 C49 C50 112.7(10) ?
C45 C50 C49 108.9(10) ?
N1 C51 C52 180.0(17) ?
N3 N2 C55 37.2 ?
N3 N2 C57 48.0 ?
C55 N2 C57 10.9 ?
N3 C55 N2 56.8 ?
N3 C55 C56 123.2 ?
N2 C55 C56 180.0 ?
N3 C55 C58 169.1 ?
N2 C55 C58 133.2 ?
C56 C55 C58 46.8 ?
C57 C56 C58 69.3 ?
C57 C56 C55 14.8 ?
C58 C56 C55 84.0 ?
C55 N3 N2 86.0 ?
C55 N3 C57 8.0 ?
N2 N3 C57 93.4 ?
C56 C57 N3 116.0 ?
C56 C57 C58 64.1 ?
N3 C57 C58 179.9 ?
C56 C57 N2 154.3 ?
N3 C57 N2 38.6 ?
C58 C57 N2 141.4 ?
C56 C58 C57 46.6 ?
C56 C58 C55 49.3 ?
C57 C58 C55 2.9 ?

loop_
_geom_bond_atom_site_label_1
_geom_bond_atom_site_label_2
_geom_bond_site_symmetry_2
_geom_bond_distance
_geom_bond_publ_flag
Pd1 P4 . 2.324(2) yes
Pd1 P2 . 2.324(2) yes
Pd1 Cl2 . 2.429(2) yes
Pd1 Pd2 . 2.6461(7) yes
Pd2 P1 . 2.315(2) yes
Pd2 P3 . 2.323(2) yes
Pd2 Cl1 . 2.442(2) yes
P1 C1 . 1.829(6) yes
P1 C2 . 1.844(6) ?
P1 C8 . 1.861(6) ?
P2 C1 . 1.836(6) yes
P2 C14 . 1.856(6) ?
P2 C20 . 1.860(6) ?
P3 C26 . 1.829(6) yes
P3 C33 . 1.852(6) ?
P3 C45 . 1.854(6) ?
P4 C26 . 1.839(6) yes
P4 C27 . 1.847(6) ?
P4 C39 . 1.856(6) ?
N1 C51 . 1.082(12) ?
C2 C3 . 1.512(9) ?
C2 C7 . 1.530(9) ?
C3 C4 . 1.524(9) ?
C4 C5 . 1.519(11) ?
C5 C6 . 1.503(11) ?
C6 C7 . 1.522(9) ?
C8 C9 . 1.527(10) ?
C8 C13 . 1.544(10) ?
C9 C10 . 1.537(10) ?
C10 C11 . 1.514(15) ?
C11 C12 . 1.492(15) ?
C12 C13 . 1.538(10) ?
C14 C19 . 1.533(8) ?
C14 C15 . 1.534(8) ?
C15 C16 . 1.520(9) ?
C16 C17 . 1.514(11) ?
C17 C18 . 1.527(11) ?
C18 C19 . 1.530(9) ?
C20 C25 . 1.528(8) ?
C20 C21 . 1.534(8) ?
C21 C22 . 1.515(8) ?
C22 C23 . 1.524(10) ?
C23 C24 . 1.515(10) ?
C24 C25 . 1.531(9) ?
C27 C32 . 1.341(10) ?
C27 C28 . 1.515(8) ?
C28 C29 . 1.533(11) ?
C29 C30 . 1.344(14) ?
C30 C31 . 1.475(13) ?
C31 C32 . 1.516(11) ?
C33 C34 . 1.524(8) ?
C33 C38 . 1.536(8) ?
C34 C35 . 1.527(10) ?
C35 C36 . 1.525(10) ?
C36 C37 . 1.516(10) ?
C37 C38 . 1.515(10) ?
C39 C44 . 1.519(8) ?
C39 C40 . 1.520(9) ?
C40 C41 . 1.533(11) ?
C41 C42 . 1.538(13) ?
C42 C43 . 1.484(14) ?
C43 C44 . 1.513(11) ?
C45 C46 . 1.509(11) ?
C45 C50 . 1.530(11) ?
C46 C47 . 1.542(10) ?
C47 C48 . 1.49(2) ?
C48 C49 . 1.48(2) ?
C49 C50 . 1.540(12) ?
C51 C52 . 1.403(13) ?
N2 N3 . 1.01 ?
N2 C55 . 1.20 ?
N2 C57 . 1.61 ?
C55 N3 . .73 ?
C55 C56 . 1.54 ?
C55 C58 . 2.02 ?
C56 C57 . 1.20 ?
C56 C58 . 1.48 ?
N3 C57 . 1.20 ?
C57 C58 . 1.54 ?
